data_4020537
loop_
_publ_author_name
'Viktor V. Zhdankin'
'Alexey Y. Koposov'
'Dmitry N. Litvinov'
'Michael J. Ferguson'
'Robert McDonald'
'Thanh Luu'
'Rik R. Tykwinski'

_publ_section_title
;
Esters of 2-iodoxybenzoic acid (IBX-esters): hypervalent iodine
  oxidizing reagents with a pseudobenziodoxole structure
;
_journal_name_full 'Journal of Organic Chemistry'
_journal_page_first 6484
_journal_page_last 6491
_journal_paper_doi 10.1021/jo051010r
_journal_volume 70
_journal_year 2005
_chemical_formula_moiety 'C12 H13 I O7'
_chemical_formula_sum 'C12 H13 I O7'
_chemical_formula_weight 396.12
_space_group_IT_number 2
_space_group_name_Hall '-P 1'
_space_group_name_H-M_alt 'P -1'
_symmetry_cell_setting triclinic
_symmetry_space_group_name_Hall '-P 1'
_symmetry_space_group_name_H-M 'P -1'
_cell_angle_alpha 91.4834(7)
_cell_angle_beta 107.9121(7)
_cell_angle_gamma 114.6969(7)
_cell_formula_units_Z 2
_cell_length_a 8.0018(3)
_cell_length_b 8.7268(4)
_cell_length_c 11.8450(5)
_cell_measurement_temperature 193(2)
_cell_volume 703.56(5)
_diffrn_ambient_temperature 193(2)
_exptl_crystal_density_diffrn 1.870
_cod_depositor_comments
;
The following automatic conversions were performed:
'_symmetry_cell_setting' value 'Triclinic' changed to 'triclinic'
according to '/home/saulius/struct/CIF-dictionaries/cif_core.dic'
dictionary named 'cif_core.dic' version 2.4.1 from 2010-06-29.

Automatic conversion script
Id: cif_fix_enum 1527 2010-12-29 10:47:43Z saulius 
;
_cod_database_code 4020537

loop_
_symmetry_equiv_pos_as_xyz
'x, y, z'
'-x, -y, -z'

loop_
_atom_site_label
_atom_site_type_symbol
_atom_site_fract_x
_atom_site_fract_y
_atom_site_fract_z
_atom_site_U_iso_or_equiv
_atom_site_adp_type
_atom_site_occupancy
_atom_site_symmetry_multiplicity
_atom_site_calc_flag
_atom_site_refinement_flags
_atom_site_disorder_assembly
_atom_site_disorder_group
I I -0.003458(18) 0.125066(15) 0.260842(11) 0.02367(6) Uani 1 1 d . . .
O1 O -0.1806(3) -0.0195(2) 0.31583(16) 0.0346(4) Uani 1 1 d . . .
O2 O -0.2107(2) 0.0881(2) 0.08693(14) 0.0293(3) Uani 1 1 d . . .
O3 O -0.1501(3) -0.1344(2) 0.06171(16) 0.0369(4) Uani 1 1 d . . .
O4 O 0.2144(2) 0.2441(2) 0.43244(14) 0.0323(3) Uani 1 1 d . . .
O5 O 0.2698(3) 0.0232(2) 0.39503(17) 0.0460(5) Uani 1 1 d . . .
O6 O 0.2334(3) 0.3862(2) 0.18555(16) 0.0353(4) Uani 1 1 d . . .
O7 O 0.2177(3) 0.6187(2) 0.11883(17) 0.0383(4) Uani 1 1 d . . .
C1 C -0.0563(3) 0.3390(3) 0.28519(19) 0.0250(4) Uani 1 1 d . . .
C2 C 0.0264(3) 0.4827(3) 0.2365(2) 0.0265(4) Uani 1 1 d . . .
C3 C -0.0192(3) 0.6184(3) 0.2507(2) 0.0341(5) Uani 1 1 d . . .
H3 H 0.0335 0.7174 0.2169 0.041 Uiso 1 1 calc R . .
C4 C -0.1418(4) 0.6075(3) 0.3144(2) 0.0386(5) Uani 1 1 d . . .
H4 H -0.1710 0.7006 0.3255 0.046 Uiso 1 1 calc R . .
C5 C -0.2220(4) 0.4627(3) 0.3618(2) 0.0378(5) Uani 1 1 d . . .
H5 H -0.3062 0.4571 0.4049 0.045 Uiso 1 1 calc R . .
C6 C -0.1812(3) 0.3246(3) 0.3473(2) 0.0314(5) Uani 1 1 d . . .
H6 H -0.2373 0.2241 0.3791 0.038 Uiso 1 1 calc R . .
C7 C 0.1682(3) 0.4901(3) 0.1775(2) 0.0287(4) Uani 1 1 d . . .
C8 C 0.3620(4) 0.6327(4) 0.0642(3) 0.0471(6) Uani 1 1 d . . .
H8A H 0.3251 0.5200 0.0205 0.057 Uiso 1 1 calc R . .
H8B H 0.4915 0.6740 0.1274 0.057 Uiso 1 1 calc R . .
H8C H 0.3666 0.7136 0.0081 0.057 Uiso 1 1 calc R . .
C9 C -0.2288(3) -0.0457(3) 0.0190(2) 0.0282(4) Uani 1 1 d . . .
C10 C -0.3520(4) -0.0746(3) -0.1103(2) 0.0362(5) Uani 1 1 d . . .
H10A H -0.3839 -0.1880 -0.1504 0.043 Uiso 1 1 calc R . .
H10B H -0.2795 0.0136 -0.1498 0.043 Uiso 1 1 calc R . .
H10C H -0.4736 -0.0683 -0.1157 0.043 Uiso 1 1 calc R . .
C11 C 0.3176(3) 0.1558(3) 0.4597(2) 0.0315(5) Uani 1 1 d . . .
C12 C 0.4924(4) 0.2344(3) 0.5730(2) 0.0374(5) Uani 1 1 d . . .
H12A H 0.5582 0.3588 0.5774 0.045 Uiso 1 1 calc R . .
H12B H 0.5837 0.1865 0.5734 0.045 Uiso 1 1 calc R . .
H12C H 0.4503 0.2095 0.6426 0.045 Uiso 1 1 calc R . .

loop_
_atom_site_aniso_label
_atom_site_aniso_U_11
_atom_site_aniso_U_22
_atom_site_aniso_U_33
_atom_site_aniso_U_23
_atom_site_aniso_U_13
_atom_site_aniso_U_12
I 0.02559(9) 0.01855(8) 0.02961(9) 0.00235(5) 0.00914(6) 0.01287(6)
O1 0.0386(9) 0.0249(8) 0.0457(10) 0.0112(7) 0.0216(8) 0.0140(7)
O2 0.0304(8) 0.0293(8) 0.0307(8) 0.0002(6) 0.0076(6) 0.0182(7)
O3 0.0434(10) 0.0317(9) 0.0385(9) 0.0007(7) 0.0089(8) 0.0237(8)
O4 0.0357(9) 0.0311(8) 0.0309(8) -0.0006(6) 0.0040(7) 0.0215(7)
O5 0.0526(11) 0.0422(10) 0.0441(10) -0.0046(8) 0.0006(9) 0.0344(9)
O6 0.0402(9) 0.0310(8) 0.0474(10) 0.0108(7) 0.0233(8) 0.0218(7)
O7 0.0396(10) 0.0353(9) 0.0486(10) 0.0180(8) 0.0215(8) 0.0197(8)
C1 0.0264(10) 0.0205(9) 0.0299(10) 0.0004(8) 0.0072(8) 0.0143(8)
C2 0.0246(10) 0.0211(10) 0.0304(11) -0.0005(8) 0.0047(8) 0.0109(8)
C3 0.0356(13) 0.0217(11) 0.0466(15) 0.0069(10) 0.0109(11) 0.0166(10)
C4 0.0405(13) 0.0283(11) 0.0540(15) 0.0015(10) 0.0151(12) 0.0230(10)
C5 0.0415(14) 0.0355(13) 0.0478(14) 0.0033(11) 0.0212(11) 0.0240(11)
C6 0.0335(12) 0.0284(11) 0.0370(12) 0.0042(9) 0.0147(10) 0.0166(10)
C7 0.0276(11) 0.0243(10) 0.0313(11) 0.0028(8) 0.0073(9) 0.0114(9)
C8 0.0472(15) 0.0546(17) 0.0521(16) 0.0254(13) 0.0287(13) 0.0252(13)
C9 0.0249(10) 0.0266(10) 0.0337(11) 0.0005(9) 0.0129(9) 0.0107(9)
C10 0.0337(12) 0.0463(14) 0.0322(12) -0.0009(10) 0.0102(10) 0.0226(11)
C11 0.0320(12) 0.0326(12) 0.0345(12) 0.0059(9) 0.0105(9) 0.0195(10)
C12 0.0324(12) 0.0432(14) 0.0363(13) 0.0062(10) 0.0079(10) 0.0196(11)

loop_
_geom_bond_atom_site_label_1
_geom_bond_atom_site_label_2
_geom_bond_distance
_geom_bond_site_symmetry_2
_geom_bond_publ_flag
I O1 1.7723(16) . ?
I O4 2.1088(16) . ?
I C1 2.110(2) . ?
I O2 2.1249(16) . ?
I O6 2.6676(17) . ?
I O5 2.7675(17) . ?
I O3 2.8051(17) . ?
O2 C9 1.331(3) . ?
O3 C9 1.218(3) . ?
O4 C11 1.327(3) . ?
O5 C11 1.215(3) . ?
O6 C7 1.214(3) . ?
O7 C7 1.318(3) . ?
O7 C8 1.453(3) . ?
C1 C6 1.382(3) . ?
C1 C2 1.387(3) . ?
C2 C3 1.397(3) . ?
C2 C7 1.486(3) . ?
C3 C4 1.386(3) . ?
C4 C5 1.380(4) . ?
C5 C6 1.393(3) . ?
C9 C10 1.491(3) . ?
C11 C12 1.492(3) . ?

loop_
_cod_related_entry_id
_cod_related_entry_database
_cod_related_entry_code
1 ChemSpider 30658461
